data_4081579
loop_
_publ_author_name
'Malberg, Jennifer'
'Lupton, Elizabeth'
'Schn\"ockelborg, Eva-Maria'
'de Bruin, Bas'
'Sutter, J\"org'
'Meyer, Karsten'
'Hartl, Franti\<sek'
'Wolf, Robert'

_publ_section_title
;
 Synthesis and Electronic Structure of Dissymmetrical, Naphthalene-Bridged
 Sandwich Complexes [Cp&#x2032;Fe(\m-C10H8)MCp*]x(x= 0, +1; M = Fe, Ru;
 Cp&#x2032; = \h5-C5H2-1,2,4-tBu3; Cp* = \h5-C5Me5)
;
_journal_issue 20
_journal_name_full Organometallics
_journal_page_first 6040
_journal_paper_doi 10.1021/om4005862
_journal_volume 32
_journal_year 2013
_chemical_formula_sum 'C30 H38 Fe Ru'
_chemical_formula_weight 555.52
_chemical_name_systematic
;
 ?
;
_space_group_IT_number 19
_symmetry_cell_setting orthorhombic
_symmetry_space_group_name_Hall 'P 2ac 2ab'
_symmetry_space_group_name_H-M 'P 21 21 21'
_atom_sites_solution_hydrogens geom
_atom_sites_solution_primary direct
_atom_sites_solution_secondary difmap
_audit_creation_method SHELXL-97
_cell_angle_alpha 90.00
_cell_angle_beta 90.00
_cell_angle_gamma 90.00
_cell_formula_units_Z 4
_cell_length_a 8.0972(5)
_cell_length_b 15.1917(9)
_cell_length_c 20.7875(12)
_cell_measurement_reflns_used 246
_cell_measurement_temperature 153(2)
_cell_volume 2557.1(3)
_computing_cell_refinement 'APEX2(Bruker AXS, 2007)'
_computing_data_collection 'APEX2(Bruker AXS, 2007)'
_computing_data_reduction 'SAINT,SADABS (Bruker AXS, 2007 )'
_computing_molecular_graphics
;
ORTEP3,L.J. Farrugia, J. Appl. Cryst. (1997) 30, 565
;
_computing_structure_refinement
;
SHELXL-97, G. M. Sheldrick, Acta Cryst. (2008) A64, 112-122
;
_computing_structure_solution
;
SHELXS-97 , G. M. Sheldrick, Acta Cryst. (2008) A64, 112-122
;
_diffrn_ambient_temperature 153(1)
_diffrn_detector_area_resol_mean 80
_diffrn_measured_fraction_theta_full 1.000
_diffrn_measured_fraction_theta_max 1.000
_diffrn_measurement_device_type 'CCD area detector'
_diffrn_measurement_method 'Omega and Phi scans'
_diffrn_radiation_monochromator graphite
_diffrn_radiation_source 'rotating anode'
_diffrn_radiation_type MoK\a
_diffrn_radiation_wavelength 0.71073
_diffrn_reflns_av_R_equivalents 0.0334
_diffrn_reflns_av_sigmaI/netI 0.0287
_diffrn_reflns_limit_h_max 10
_diffrn_reflns_limit_h_min -10
_diffrn_reflns_limit_k_max 20
_diffrn_reflns_limit_k_min -20
_diffrn_reflns_limit_l_max 28
_diffrn_reflns_limit_l_min -28
_diffrn_reflns_number 27449
_diffrn_reflns_theta_full 28.73
_diffrn_reflns_theta_max 28.73
_diffrn_reflns_theta_min 1.66
_exptl_absorpt_coefficient_mu 1.173
_exptl_absorpt_correction_T_max 0.9769
_exptl_absorpt_correction_T_min 0.8917
_exptl_crystal_colour green
_exptl_crystal_density_diffrn 1.443
_exptl_crystal_density_method 'not measured'
_exptl_crystal_description plate
_exptl_crystal_F_000 1152
_exptl_crystal_size_max 0.10
_exptl_crystal_size_mid 0.05
_exptl_crystal_size_min 0.02
_refine_diff_density_max 0.549
_refine_diff_density_min -0.349
_refine_diff_density_rms 0.069
_refine_ls_abs_structure_details 'Flack H D (1983), Acta Cryst. A39, 876-881'
_refine_ls_abs_structure_Flack 0.69(3)
_refine_ls_extinction_method none
_refine_ls_goodness_of_fit_ref 1.053
_refine_ls_hydrogen_treatment noref
_refine_ls_matrix_type full
_refine_ls_number_parameters 307
_refine_ls_number_reflns 6619
_refine_ls_number_restraints 60
_refine_ls_restrained_S_all 1.099
_refine_ls_R_factor_all 0.0335
_refine_ls_R_factor_gt 0.0302
_refine_ls_shift/su_max 0.013
_refine_ls_shift/su_mean 0.001
_refine_ls_structure_factor_coef Fsqd
_refine_ls_weighting_details 'calc w=1/[\s^2^(Fo^2^)+(0.0406P)^2^+0.5894P] where P=(Fo^2^+2Fc^2^)/3'
_refine_ls_weighting_scheme calc
_refine_ls_wR_factor_gt 0.0725
_refine_ls_wR_factor_ref 0.0741
_reflns_number_gt 6147
_reflns_number_total 6619
_reflns_threshold_expression >2sigma(I)
_cod_data_source_file om4005862_si_002.cif
_cod_data_source_block 5_FeRu_rw020710
_cod_original_sg_symbol_H-M P2(1)2(1)2(1)
_cod_database_code 4081579

loop_
_symmetry_equiv_pos_as_xyz
'x, y, z'
'-x+1/2, -y, z+1/2'
'-x, y+1/2, -z+1/2'
'x+1/2, -y+1/2, -z'

loop_
_atom_site_label
_atom_site_type_symbol
_atom_site_fract_x
_atom_site_fract_y
_atom_site_fract_z
_atom_site_U_iso_or_equiv
_atom_site_adp_type
_atom_site_occupancy
_atom_site_symmetry_multiplicity
_atom_site_calc_flag
_atom_site_refinement_flags
C1 C 0.7549(4) 0.0091(3) 0.51066(19) 0.0548(10) Uani 1 1 d .
C2 C 0.8034(7) -0.0620(3) 0.47514(18) 0.0800(18) Uani 1 1 d .
C3 C 0.9712(8) -0.0872(2) 0.49487(18) 0.0735(16) Uani 1 1 d .
C4 C 1.0141(4) -0.0265(2) 0.54406(15) 0.0427(7) Uani 1 1 d .
C5 C 0.8829(4) 0.0314(2) 0.55251(15) 0.0394(7) Uani 1 1 d .
C6 C 0.5907(6) 0.0571(6) 0.5069(4) 0.141(3) Uani 1 1 d U
H6A H 0.5369 0.0436 0.4658 0.212 Uiso 1 1 calc R
H6B H 0.6096 0.1207 0.5100 0.212 Uiso 1 1 calc R
H6C H 0.5195 0.0380 0.5424 0.212 Uiso 1 1 calc R
C7 C 0.7085(13) -0.1106(5) 0.4238(3) 0.195(5) Uani 1 1 d U
H7A H 0.6225 -0.1467 0.4439 0.293 Uiso 1 1 calc R
H7B H 0.7840 -0.1486 0.3996 0.293 Uiso 1 1 calc R
H7C H 0.6572 -0.0681 0.3945 0.293 Uiso 1 1 calc R
C8 C 1.0786(14) -0.1606(4) 0.4720(3) 0.171(4) Uani 1 1 d U
H8A H 1.1921 -0.1392 0.4670 0.256 Uiso 1 1 calc R
H8B H 1.0377 -0.1821 0.4305 0.256 Uiso 1 1 calc R
H8C H 1.0765 -0.2086 0.5034 0.256 Uiso 1 1 calc R
C9 C 1.1720(6) -0.0256(5) 0.5829(3) 0.114(3) Uani 1 1 d U
H9A H 1.2170 0.0343 0.5837 0.171 Uiso 1 1 calc R
H9B H 1.2525 -0.0654 0.5631 0.171 Uiso 1 1 calc R
H9C H 1.1487 -0.0450 0.6269 0.171 Uiso 1 1 calc R
C10 C 0.8776(9) 0.1039(3) 0.6021(2) 0.098(2) Uani 1 1 d U
H10A H 0.8471 0.0790 0.6440 0.147 Uiso 1 1 calc R
H10B H 0.7955 0.1480 0.5894 0.147 Uiso 1 1 calc R
H10C H 0.9865 0.1316 0.6053 0.147 Uiso 1 1 calc R
C11 C 1.0314(4) 0.0329(2) 0.35832(16) 0.0459(8) Uani 1 1 d .
H11 H 1.0382 -0.0233 0.3384 0.055 Uiso 1 1 calc R
C12 C 1.1659(4) 0.0624(3) 0.39735(19) 0.0544(10) Uani 1 1 d .
H12 H 1.2695 0.0331 0.3960 0.065 Uiso 1 1 calc R
C13 C 1.1427(4) 0.1347(3) 0.43733(18) 0.0530(9) Uani 1 1 d .
H13 H 1.2289 0.1552 0.4644 0.064 Uiso 1 1 calc R
C14 C 0.9854(4) 0.1773(2) 0.43651(16) 0.0445(8) Uani 1 1 d .
H14 H 0.9606 0.2188 0.4693 0.053 Uiso 1 1 calc R
C15 C 0.7198(4) 0.2119(2) 0.37764(15) 0.0403(6) Uani 1 1 d .
H15 H 0.7158 0.2696 0.3952 0.048 Uiso 1 1 calc R
C16 C 0.5827(4) 0.1813(2) 0.34201(18) 0.0462(8) Uani 1 1 d .
H16 H 0.4793 0.2107 0.3444 0.055 Uiso 1 1 calc R
C17 C 0.6023(4) 0.1074(2) 0.30343(19) 0.0470(8) Uani 1 1 d .
H17 H 0.5126 0.0841 0.2794 0.056 Uiso 1 1 calc R
C18 C 0.7648(4) 0.0669(2) 0.30116(16) 0.0416(7) Uani 1 1 d .
H18 H 0.7896 0.0272 0.2672 0.050 Uiso 1 1 calc R
C19 C 0.8883(4) 0.0849(2) 0.34851(16) 0.0384(7) Uani 1 1 d .
C20 C 0.8641(4) 0.1598(2) 0.38833(15) 0.0367(7) Uani 1 1 d .
C21 C 0.9930(4) 0.2506(3) 0.22699(17) 0.0498(8) Uani 1 1 d .
C22 C 0.9006(4) 0.3232(2) 0.25108(15) 0.0451(9) Uani 1 1 d .
C23 C 0.7425(4) 0.32411(17) 0.22043(14) 0.0343(6) Uani 1 1 d .
C24 C 0.7375(4) 0.25124(19) 0.17772(13) 0.0305(6) Uani 1 1 d .
C25 C 0.8906(4) 0.2057(2) 0.18235(14) 0.0373(6) Uani 1 1 d .
C26 C 1.1676(5) 0.2252(5) 0.2442(3) 0.098(2) Uani 1 1 d U
H26A H 1.2398 0.2350 0.2070 0.147 Uiso 1 1 calc R
H26B H 1.1709 0.1629 0.2563 0.147 Uiso 1 1 calc R
H26C H 1.2056 0.2612 0.2804 0.147 Uiso 1 1 calc R
C27 C 0.9596(7) 0.3892(3) 0.29952(19) 0.0871(18) Uani 1 1 d U
H27A H 1.0311 0.3599 0.3310 0.131 Uiso 1 1 calc R
H27B H 0.8645 0.4151 0.3217 0.131 Uiso 1 1 calc R
H27C H 1.0219 0.4357 0.2776 0.131 Uiso 1 1 calc R
C28 C 0.6117(5) 0.3922(2) 0.2277(2) 0.0601(11) Uani 1 1 d U
H28A H 0.6285 0.4387 0.1957 0.090 Uiso 1 1 calc R
H28B H 0.6174 0.4176 0.2710 0.090 Uiso 1 1 calc R
H28C H 0.5031 0.3651 0.2212 0.090 Uiso 1 1 calc R
C29 C 0.5973(5) 0.2277(3) 0.13302(17) 0.0541(10) Uani 1 1 d U
H29A H 0.6061 0.2626 0.0935 0.081 Uiso 1 1 calc R
H29B H 0.4918 0.2404 0.1542 0.081 Uiso 1 1 calc R
H29C H 0.6031 0.1649 0.1224 0.081 Uiso 1 1 calc R
C30 C 0.9365(7) 0.1275(3) 0.1423(2) 0.0721(14) Uani 1 1 d U
H30A H 0.8365 0.0945 0.1311 0.108 Uiso 1 1 calc R
H30B H 1.0116 0.0895 0.1667 0.108 Uiso 1 1 calc R
H30C H 0.9913 0.1474 0.1028 0.108 Uiso 1 1 calc R
Fe1 Fe 0.9636(13) 0.0370(7) 0.4570(5) 0.0285(6) Uani 0.664(2) 1 d P
Ru1 Ru 0.9755(15) 0.0451(8) 0.4566(5) 0.0285(6) Uani 0.336(2) 1 d P
Ru2 Ru 0.7736(4) 0.2039(2) 0.27628(14) 0.02570(19) Uani 0.664(2) 1 d P
Fe2 Fe 0.7824(15) 0.2062(9) 0.2710(5) 0.02570(19) Uani 0.336(2) 1 d P

loop_
_atom_site_aniso_label
_atom_site_aniso_U_11
_atom_site_aniso_U_22
_atom_site_aniso_U_33
_atom_site_aniso_U_23
_atom_site_aniso_U_13
_atom_site_aniso_U_12
C1 0.0339(18) 0.071(2) 0.060(2) 0.0327(19) -0.0057(16) -0.0138(16)
C2 0.122(4) 0.078(3) 0.0400(19) 0.026(2) -0.033(2) -0.073(3)
C3 0.147(5) 0.0328(17) 0.041(2) 0.0124(15) 0.039(3) 0.014(2)
C4 0.0324(15) 0.062(2) 0.0333(14) 0.0177(14) 0.0048(12) 0.0020(14)
C5 0.0367(16) 0.0436(17) 0.0378(16) 0.0054(14) 0.0104(12) -0.0064(13)
C6 0.039(2) 0.223(8) 0.161(6) 0.126(6) 0.023(3) 0.015(4)
C7 0.341(11) 0.173(7) 0.072(4) 0.033(4) -0.074(6) -0.206(8)
C8 0.347(12) 0.064(3) 0.101(4) 0.036(3) 0.129(6) 0.090(5)
C9 0.049(2) 0.208(7) 0.086(4) 0.092(4) -0.019(2) -0.019(3)
C10 0.165(6) 0.064(3) 0.065(3) -0.014(2) 0.059(3) -0.016(3)
C11 0.0461(18) 0.0480(18) 0.0437(17) -0.0085(15) -0.0027(14) 0.0180(16)
C12 0.0308(16) 0.075(3) 0.057(2) -0.004(2) -0.0031(15) 0.0138(17)
C13 0.0334(17) 0.074(3) 0.051(2) 0.0000(19) -0.0066(15) -0.0073(17)
C14 0.0430(18) 0.0471(18) 0.0433(17) -0.0088(13) 0.0010(14) -0.0039(14)
C15 0.0469(16) 0.0312(14) 0.0428(15) -0.0025(12) 0.0033(14) 0.0067(15)
C16 0.0306(15) 0.0460(19) 0.062(2) 0.0046(15) 0.0052(15) 0.0094(13)
C17 0.0364(17) 0.0430(18) 0.062(2) 0.0031(16) -0.0114(15) -0.0043(14)
C18 0.0458(18) 0.0344(15) 0.0446(16) -0.0033(12) -0.0079(14) 0.0041(14)
C19 0.0362(16) 0.0368(16) 0.0421(17) -0.0053(13) 0.0005(13) 0.0060(13)
C20 0.0345(16) 0.0361(16) 0.0397(16) -0.0043(13) 0.0050(13) 0.0016(13)
C21 0.0252(14) 0.081(2) 0.0433(17) 0.0249(18) 0.0007(14) -0.0055(15)
C22 0.054(2) 0.053(2) 0.0284(14) 0.0088(13) -0.0017(14) -0.0297(16)
C23 0.0428(17) 0.0288(12) 0.0312(13) 0.0054(10) 0.0050(13) 0.0013(11)
C24 0.0304(14) 0.0350(13) 0.0262(12) 0.0029(10) -0.0001(11) 0.0000(12)
C25 0.0379(15) 0.0408(15) 0.0333(14) 0.0038(14) 0.0093(11) 0.0105(15)
C26 0.0236(16) 0.181(6) 0.089(3) 0.066(4) -0.0017(19) 0.001(3)
C27 0.123(4) 0.098(3) 0.0403(19) 0.000(2) -0.005(2) -0.081(3)
C28 0.079(3) 0.0395(18) 0.062(2) 0.0112(18) 0.034(2) 0.0189(18)
C29 0.048(2) 0.075(3) 0.0394(18) 0.0067(17) -0.0109(15) -0.0200(18)
C30 0.103(4) 0.053(2) 0.060(2) 0.0077(19) 0.041(2) 0.031(2)
Fe1 0.0246(12) 0.0319(15) 0.0289(2) 0.0027(7) -0.0037(5) -0.0019(9)
Ru1 0.0246(12) 0.0319(15) 0.0289(2) 0.0027(7) -0.0037(5) -0.0019(9)
Ru2 0.0211(4) 0.0289(2) 0.0270(5) 0.0038(3) -0.0007(3) 0.0000(2)
Fe2 0.0211(4) 0.0289(2) 0.0270(5) 0.0038(3) -0.0007(3) 0.0000(2)

loop_
_atom_type_symbol
_atom_type_description
_atom_type_scat_dispersion_real
_atom_type_scat_dispersion_imag
_atom_type_scat_source
C C 0.0033 0.0016 'International Tables Vol C Tables 4.2.6.8 and 6.1.1.4'
H H 0.0000 0.0000 'International Tables Vol C Tables 4.2.6.8 and 6.1.1.4'
Fe Fe 0.3463 0.8444 'International Tables Vol C Tables 4.2.6.8 and 6.1.1.4'
Ru Ru -1.2594 0.8363 'International Tables Vol C Tables 4.2.6.8 and 6.1.1.4'

loop_
_geom_angle_atom_site_label_1
_geom_angle_atom_site_label_2
_geom_angle_atom_site_label_3
_geom_angle
C2 C1 C5 108.4(4)
C2 C1 C6 127.1(5)
C5 C1 C6 124.5(5)
C2 C1 Fe1 68.6(4)
C5 C1 Fe1 71.3(3)
C6 C1 Fe1 126.1(4)
C2 C1 Ru1 71.6(4)
C5 C1 Ru1 69.6(3)
C6 C1 Ru1 124.8(4)
Fe1 C1 Ru1 3.0(6)
C1 C2 C3 108.7(3)
C1 C2 C7 128.5(7)
C3 C2 C7 122.7(7)
C1 C2 Fe1 72.4(4)
C3 C2 Fe1 69.7(4)
C7 C2 Fe1 124.0(4)
C1 C2 Ru1 71.9(4)
C3 C2 Ru1 69.7(4)
C7 C2 Ru1 124.5(4)
Fe1 C2 Ru1 0.6(6)
C4 C3 C2 104.9(4)
C4 C3 C8 124.9(7)
C2 C3 C8 130.1(6)
C4 C3 Fe1 71.7(3)
C2 C3 Fe1 67.9(4)
C8 C3 Fe1 125.7(4)
C4 C3 Ru1 70.0(4)
C2 C3 Ru1 70.7(4)
C8 C3 Ru1 124.6(5)
Fe1 C3 Ru1 2.9(6)
C5 C4 C3 108.4(4)
C5 C4 C9 124.9(4)
C3 C4 C9 126.7(5)
C5 C4 Fe1 70.6(3)
C3 C4 Fe1 68.2(3)
C9 C4 Fe1 128.5(4)
C5 C4 Ru1 71.0(4)
C3 C4 Ru1 71.5(4)
C9 C4 Ru1 124.9(4)
Fe1 C4 Ru1 4.0(6)
C4 C5 C1 109.6(3)
C4 C5 C10 124.7(4)
C1 C5 C10 125.6(4)
C4 C5 Fe1 70.5(3)
C1 C5 Fe1 69.5(3)
C10 C5 Fe1 128.9(4)
C4 C5 Ru1 71.1(4)
C1 C5 Ru1 72.7(4)
C10 C5 Ru1 125.2(4)
Fe1 C5 Ru1 4.0(6)
C19 C11 C12 122.0(3)
C19 C11 Ru1 85.1(4)
C12 C11 Ru1 65.4(4)
C19 C11 Fe1 84.9(4)
C12 C11 Fe1 68.9(3)
Ru1 C11 Fe1 4.2(6)
C13 C12 C11 118.9(3)
C13 C12 Ru1 68.2(4)
C11 C12 Ru1 73.7(4)
C13 C12 Fe1 71.6(4)
C11 C12 Fe1 71.5(3)
Ru1 C12 Fe1 3.4(6)
C12 C13 C14 118.1(3)
C12 C13 Ru1 70.6(4)
C14 C13 Ru1 72.6(4)
C12 C13 Fe1 69.8(4)
C14 C13 Fe1 73.1(4)
Ru1 C13 Fe1 0.8(7)
C20 C14 C13 122.5(3)
C20 C14 Ru1 86.2(4)
C13 C14 Ru1 65.7(4)
C20 C14 Fe1 84.3(3)
C13 C14 Fe1 68.1(4)
Ru1 C14 Fe1 2.5(6)
C16 C15 C20 122.8(3)
C16 C15 Ru2 68.1(2)
C20 C15 Ru2 87.4(2)
C16 C15 Fe2 69.6(4)
C20 C15 Fe2 87.0(4)
Ru2 C15 Fe2 1.6(4)
C17 C16 C15 118.6(3)
C17 C16 Ru2 70.8(2)
C15 C16 Ru2 73.0(2)
C17 C16 Fe2 70.8(4)
C15 C16 Fe2 73.8(4)
Ru2 C16 Fe2 1.0(4)
C16 C17 C18 117.7(3)
C16 C17 Ru2 70.4(2)
C18 C17 Ru2 71.9(2)
C16 C17 Fe2 72.6(4)
C18 C17 Fe2 71.3(4)
Ru2 C17 Fe2 2.3(4)
C19 C18 C17 122.0(3)
C19 C18 Ru2 87.5(2)
C17 C18 Ru2 68.1(2)
C19 C18 Fe2 88.1(4)
C17 C18 Fe2 70.3(4)
Ru2 C18 Fe2 3.1(3)
C11 C19 C20 118.4(3)
C11 C19 C18 124.4(3)
C20 C19 C18 117.2(3)
C11 C19 Ru1 59.4(3)
C20 C19 Ru1 72.6(3)
C18 C19 Ru1 142.4(4)
C11 C19 Fe1 59.9(3)
C20 C19 Fe1 74.7(3)
C18 C19 Fe1 138.8(4)
Ru1 C19 Fe1 3.7(5)
C11 C19 Ru2 141.7(3)
C20 C19 Ru2 73.9(2)
C18 C19 Ru2 58.05(19)
Ru1 C19 Ru2 146.5(3)
Fe1 C19 Ru2 148.4(3)
C19 C20 C14 117.6(3)
C19 C20 C15 117.8(3)
C14 C20 C15 124.7(3)
C19 C20 Ru1 73.3(3)
C14 C20 Ru1 57.7(3)
C15 C20 Ru1 142.6(4)
C19 C20 Fe1 71.8(3)
C14 C20 Fe1 60.9(3)
C15 C20 Fe1 140.4(3)
Ru1 C20 Fe1 3.4(5)
C19 C20 Ru2 73.5(2)
C14 C20 Ru2 142.7(3)
C15 C20 Ru2 58.24(18)
Ru1 C20 Ru2 146.8(3)
Fe1 C20 Ru2 145.2(3)
C22 C21 C25 107.2(3)
C22 C21 C26 127.4(4)
C25 C21 C26 125.4(4)
C22 C21 Fe2 70.2(4)
C25 C21 Fe2 69.4(4)
C26 C21 Fe2 126.2(4)
C22 C21 Ru2 69.9(2)
C25 C21 Ru2 70.94(19)
C26 C21 Ru2 124.9(3)
Fe2 C21 Ru2 1.7(4)
C21 C22 C23 108.7(3)
C21 C22 C27 125.9(4)
C23 C22 C27 125.4(4)
C21 C22 Fe2 69.3(4)
C23 C22 Fe2 71.4(4)
C27 C22 Fe2 126.2(4)
C21 C22 Ru2 71.5(2)
C23 C22 Ru2 71.84(19)
C27 C22 Ru2 123.6(2)
Fe2 C22 Ru2 2.8(4)
C24 C23 C22 107.3(3)
C24 C23 C28 125.8(3)
C22 C23 C28 126.8(3)
C24 C23 Fe2 69.7(4)
C22 C23 Fe2 68.4(4)
C28 C23 Fe2 130.6(4)
C24 C23 Ru2 71.51(17)
C22 C23 Ru2 69.58(19)
C28 C23 Ru2 127.7(2)
Fe2 C23 Ru2 3.0(4)
C23 C24 C25 108.2(3)
C23 C24 C29 126.2(3)
C25 C24 C29 125.5(3)
C23 C24 Fe2 70.7(4)
C25 C24 Fe2 68.1(4)
C29 C24 Fe2 128.7(4)
C23 C24 Ru2 70.57(18)
C25 C24 Ru2 70.19(18)
C29 C24 Ru2 126.7(2)
Fe2 C24 Ru2 2.4(4)
C21 C25 C24 108.6(3)
C21 C25 C30 126.9(3)
C24 C25 C30 124.3(3)
C21 C25 Fe2 70.0(4)
C24 C25 Fe2 71.6(4)
C30 C25 Fe2 127.7(4)
C21 C25 Ru2 70.9(2)
C24 C25 Ru2 71.73(18)
C30 C25 Ru2 126.8(3)
Fe2 C25 Ru2 1.0(5)
C2 Fe1 C3 42.4(3)
C2 Fe1 C1 39.0(3)
C3 Fe1 C1 68.2(4)
C2 Fe1 C4 67.7(3)
C3 Fe1 C4 40.1(3)
C1 Fe1 C4 66.4(3)
C2 Fe1 C12 138.7(6)
C3 Fe1 C12 112.0(5)
C1 Fe1 C12 176.2(6)
C4 Fe1 C12 116.5(5)
C2 Fe1 C5 66.0(3)
C3 Fe1 C5 66.9(3)
C1 Fe1 C5 39.2(2)
C4 Fe1 C5 38.9(2)
C12 Fe1 C5 144.6(5)
C2 Fe1 C13 176.5(7)
C3 Fe1 C13 134.5(6)
C1 Fe1 C13 143.9(6)
C4 Fe1 C13 110.9(5)
C12 Fe1 C13 38.6(2)
C5 Fe1 C13 115.2(5)
C2 Fe1 C11 108.9(5)
C3 Fe1 C11 109.7(5)
C1 Fe1 C11 136.5(5)
C4 Fe1 C11 140.5(6)
C12 Fe1 C11 39.6(2)
C5 Fe1 C11 174.9(6)
C13 Fe1 C11 69.9(4)
C2 Fe1 C14 144.6(6)
C3 Fe1 C14 167.0(6)
C1 Fe1 C14 111.8(5)
C4 Fe1 C14 127.2(5)
C12 Fe1 C14 68.9(3)
C5 Fe1 C14 104.5(5)
C13 Fe1 C14 38.8(2)
C11 Fe1 C14 79.6(4)
C2 Fe1 C19 103.5(4)
C3 Fe1 C19 129.5(5)
C1 Fe1 C19 110.7(5)
C4 Fe1 C19 169.6(5)
C12 Fe1 C19 66.0(3)
C5 Fe1 C19 144.0(5)
C13 Fe1 C19 77.5(3)
C11 Fe1 C19 35.21(19)
C14 Fe1 C19 63.2(3)
C2 Fe1 C20 117.2(5)
C3 Fe1 C20 157.5(5)
C1 Fe1 C20 101.5(4)
C4 Fe1 C20 155.2(5)
C12 Fe1 C20 76.9(3)
C5 Fe1 C20 118.3(5)
C13 Fe1 C20 65.4(3)
C11 Fe1 C20 63.3(3)
C14 Fe1 C20 34.9(2)
C19 Fe1 C20 33.49(17)
C13 Ru1 C12 41.2(3)
C13 Ru1 C14 41.6(3)
C12 Ru1 C14 73.4(4)
C13 Ru1 C11 73.4(4)
C12 Ru1 C11 40.8(3)
C14 Ru1 C11 83.1(4)
C13 Ru1 C4 115.2(6)
C12 Ru1 C4 118.7(6)
C14 Ru1 C4 131.6(6)
C11 Ru1 C4 138.5(6)
C13 Ru1 C5 120.0(6)
C12 Ru1 C5 149.4(6)
C14 Ru1 C5 107.4(5)
C11 Ru1 C5 166.6(6)
C4 Ru1 C5 37.9(2)
C13 Ru1 C3 137.0(7)
C12 Ru1 C3 111.3(6)
C14 Ru1 C3 170.1(6)
C11 Ru1 C3 106.2(5)
C4 Ru1 C3 38.5(3)
C5 Ru1 C3 64.0(4)
C13 Ru1 C2 175.5(7)
C12 Ru1 C2 134.7(7)
C14 Ru1 C2 142.4(7)
C11 Ru1 C2 104.1(5)
C4 Ru1 C2 64.1(4)
C5 Ru1 C2 62.5(3)
C3 Ru1 C2 39.6(3)
C13 Ru1 C1 147.7(7)
C12 Ru1 C1 170.6(7)
C14 Ru1 C1 112.5(6)
C11 Ru1 C1 130.9(6)
C4 Ru1 C1 63.5(3)
C5 Ru1 C1 37.7(2)
C3 Ru1 C1 64.1(4)
C2 Ru1 C1 36.5(3)
C13 Ru1 C20 68.8(4)
C12 Ru1 C20 80.3(4)
C14 Ru1 C20 36.0(2)
C11 Ru1 C20 64.8(3)
C4 Ru1 C20 156.5(6)
C5 Ru1 C20 119.0(6)
C3 Ru1 C20 151.5(6)
C2 Ru1 C20 113.8(5)
C1 Ru1 C20 100.2(5)
C13 Ru1 C19 80.7(4)
C12 Ru1 C19 67.7(4)
C14 Ru1 C19 65.2(3)
C11 Ru1 C19 35.5(2)
C4 Ru1 C19 162.3(6)
C5 Ru1 C19 141.5(6)
C3 Ru1 C19 124.5(5)
C2 Ru1 C19 99.4(4)
C1 Ru1 C19 107.5(5)
C20 Ru1 C19 34.06(18)
C16 Ru2 C17 38.76(15)
C16 Ru2 C22 130.6(2)
C17 Ru2 C22 166.5(2)
C16 Ru2 C18 70.05(16)
C17 Ru2 C18 40.04(15)
C22 Ru2 C18 153.2(2)
C16 Ru2 C15 38.83(14)
C17 Ru2 C15 69.05(16)
C22 Ru2 C15 106.7(2)
C18 Ru2 C15 79.20(15)
C16 Ru2 C21 165.3(2)
C17 Ru2 C21 153.8(2)
C22 Ru2 C21 38.51(16)
C18 Ru2 C21 117.3(2)
C15 Ru2 C21 127.5(2)
C16 Ru2 C25 155.9(2)
C17 Ru2 C25 122.7(2)
C22 Ru2 C25 63.98(15)
C18 Ru2 C25 104.09(19)
C15 Ru2 C25 165.3(2)
C21 Ru2 C25 38.16(14)
C16 Ru2 C23 113.6(2)
C17 Ru2 C23 130.8(2)
C22 Ru2 C23 38.58(14)
C18 Ru2 C23 159.7(2)
C15 Ru2 C23 116.8(2)
C21 Ru2 C23 64.47(15)
C25 Ru2 C23 63.94(14)
C16 Ru2 C24 124.5(2)
C17 Ru2 C24 113.2(2)
C22 Ru2 C24 63.83(14)
C18 Ru2 C24 122.6(2)
C15 Ru2 C24 150.3(2)
C21 Ru2 C24 63.91(13)
C25 Ru2 C24 38.08(12)
C23 Ru2 C24 37.92(12)
C16 Ru2 C19 76.47(15)
C17 Ru2 C19 65.33(15)
C22 Ru2 C19 124.9(2)
C18 Ru2 C19 34.42(12)
C15 Ru2 C19 62.22(13)
C21 Ru2 C19 102.33(18)
C25 Ru2 C19 112.51(18)
C23 Ru2 C19 163.5(2)
C24 Ru2 C19 147.08(19)
C16 Ru2 C20 64.50(14)
C17 Ru2 C20 76.04(15)
C22 Ru2 C20 107.99(18)
C18 Ru2 C20 62.06(14)
C15 Ru2 C20 34.32(12)
C21 Ru2 C20 106.49(18)
C25 Ru2 C20 134.79(19)
C23 Ru2 C20 138.2(2)
C24 Ru2 C20 170.29(18)
C19 Ru2 C20 32.63(10)
C25 Fe2 C21 40.6(2)
C25 Fe2 C22 67.8(3)
C21 Fe2 C22 40.6(3)
C25 Fe2 C24 40.3(2)
C21 Fe2 C24 67.8(3)
C22 Fe2 C24 67.2(4)
C25 Fe2 C23 67.5(3)
C21 Fe2 C23 67.9(4)
C22 Fe2 C23 40.2(3)
C24 Fe2 C23 39.6(2)
C25 Fe2 C17 124.0(6)
C21 Fe2 C17 156.0(7)
C22 Fe2 C17 163.4(7)
C24 Fe2 C17 113.2(6)
C23 Fe2 C17 129.3(6)
C25 Fe2 C18 106.2(6)
C21 Fe2 C18 119.7(6)
C22 Fe2 C18 155.8(7)
C24 Fe2 C18 124.4(6)
C23 Fe2 C18 161.3(7)
C17 Fe2 C18 38.5(2)
C25 Fe2 C16 155.8(7)
C21 Fe2 C16 163.4(7)
C22 Fe2 C16 128.2(6)
C24 Fe2 C16 123.1(6)
C23 Fe2 C16 111.5(6)
C17 Fe2 C16 36.6(2)
C18 Fe2 C16 66.5(3)
C25 Fe2 C15 167.3(7)
C21 Fe2 C15 127.4(6)
C22 Fe2 C15 105.4(6)
C24 Fe2 C15 148.6(7)
C23 Fe2 C15 114.9(6)
C17 Fe2 C15 65.1(3)
C18 Fe2 C15 75.3(3)
C16 Fe2 C15 36.6(2)

loop_
_geom_bond_atom_site_label_1
_geom_bond_atom_site_label_2
_geom_bond_distance
C1 C2 1.366(7)
C1 C5 1.395(5)
C1 C6 1.518(7)
C1 Fe1 2.068(11)
C1 Ru1 2.181(12)
C2 C3 1.470(8)
C2 C7 1.509(6)
C2 Fe1 2.021(11)
C2 Ru1 2.177(12)
C3 C4 1.420(6)
C3 C8 1.492(7)
C3 Fe1 2.045(11)
C3 Ru1 2.162(12)
C4 C5 1.391(5)
C4 C9 1.512(5)
C4 Fe1 2.090(11)
C4 Ru1 2.142(12)
C5 C10 1.509(6)
C5 Fe1 2.091(11)
C5 Ru1 2.140(12)
C11 C19 1.417(4)
C11 C12 1.430(5)
C11 Ru1 2.101(12)
C11 Fe1 2.125(11)
C12 C13 1.390(6)
C12 Ru1 1.991(12)
C12 Fe1 2.091(11)
C13 C14 1.429(5)
C13 Ru1 1.960(12)
C13 Fe1 2.115(11)
C14 C20 1.427(5)
C14 Ru1 2.053(13)
C14 Fe1 2.181(11)
C15 C16 1.413(5)
C15 C20 1.429(4)
C15 Ru2 2.155(4)
C15 Fe2 2.276(11)
C16 C17 1.389(5)
C16 Ru2 2.091(4)
C16 Fe2 2.222(10)
C17 C18 1.453(5)
C17 Ru2 2.096(5)
C17 Fe2 2.199(12)
C18 C19 1.430(5)
C18 Ru2 2.146(5)
C18 Fe2 2.213(13)
C19 C20 1.421(4)
C19 Ru1 2.432(12)
C19 Fe1 2.448(11)
C19 Ru2 2.527(5)
C20 Ru1 2.422(12)
C20 Fe1 2.484(11)
C20 Ru2 2.532(5)
C21 C22 1.424(6)
C21 C25 1.419(5)
C21 C26 1.509(5)
C21 Fe2 2.049(11)
C21 Ru2 2.170(4)
C22 C23 1.430(5)
C22 C27 1.499(5)
C22 Fe2 2.061(12)
C22 Ru2 2.149(4)
C23 C24 1.420(4)
C23 C28 1.488(4)
C23 Fe2 2.101(12)
C23 Ru2 2.179(4)
C24 C25 1.423(4)
C24 C29 1.510(4)
C24 Fe2 2.087(11)
C24 Ru2 2.191(4)
C25 C30 1.498(5)
C25 Fe2 2.040(10)
C25 Ru2 2.170(4)
